data_8106013
loop_
_publ_author_name
'Ha, Kwang'

_publ_section_title
;
 Crystal structure of (1,4,8,11-tetraazacyclotetradecane)palladium(II)
 tetracyanoplatinate(II), C14H24N8PdPt
;
_journal_issue 6
_journal_name_full 'Zeitschrift f\"ur Kristallographie - New Crystal Structures'
_journal_page_first 1297
_journal_page_last 1298
_journal_paper_doi 10.1515/ncrs-2019-0421
_journal_volume 234
_journal_year 2019
_chemical_formula_moiety 'C10 H24 N4 Pd, C4 N4 Pt'
_chemical_formula_sum 'C14 H24 N8 Pd Pt'
_chemical_formula_weight 605.90
_chemical_name_systematic
;
(1,4,8,11-Tetraazacyclotetradecane)palladium(II) tetracyanoplatinate(II)
;
_space_group_crystal_system monoclinic
_space_group_IT_number 14
_space_group_name_Hall '-P 2ybc'
_space_group_name_H-M_alt 'P 1 21/c 1'
_atom_sites_solution_hydrogens mixed
_atom_sites_solution_primary direct
_atom_sites_solution_secondary difmap
_audit_creation_method SHELXL-2014/7
_cell_angle_alpha 90
_cell_angle_beta 123.8260(10)
_cell_angle_gamma 90
_cell_formula_units_Z 2
_cell_length_a 9.0747(3)
_cell_length_b 8.3376(3)
_cell_length_c 14.4578(6)
_cell_measurement_reflns_used 9884
_cell_measurement_temperature 223(2)
_cell_measurement_theta_max 26.05
_cell_measurement_theta_min 2.70
_cell_volume 908.73(6)
_computing_cell_refinement 'Bruker SAINT [1]'
_computing_data_collection 'Bruker APEX2 [1]'
_computing_data_reduction 'Bruker SAINT [1]'
_computing_molecular_graphics 'ORTEP-III [3]'
_computing_publication_material 'SHELXL-2014/7 [2]'
_computing_structure_refinement 'SHELXL-2014/7 [2]'
_computing_structure_solution 'SHELXL-2014/7 [2]'
_diffrn_ambient_temperature 223(2)
_diffrn_measured_fraction_theta_full 1.000
_diffrn_measured_fraction_theta_max 1.000
_diffrn_measurement_device_type 'PHOTON 100 CMOS detector'
_diffrn_measurement_method '\f and \w scans'
_diffrn_radiation_type MoK\a
_diffrn_radiation_wavelength 0.71073
_diffrn_reflns_av_R_equivalents 0.0370
_diffrn_reflns_av_unetI/netI 0.0130
_diffrn_reflns_Laue_measured_fraction_full 1.000
_diffrn_reflns_Laue_measured_fraction_max 1.000
_diffrn_reflns_limit_h_max 11
_diffrn_reflns_limit_h_min -11
_diffrn_reflns_limit_k_max 10
_diffrn_reflns_limit_k_min -10
_diffrn_reflns_limit_l_max 17
_diffrn_reflns_limit_l_min -17
_diffrn_reflns_number 27411
_diffrn_reflns_point_group_measured_fraction_full 1.000
_diffrn_reflns_point_group_measured_fraction_max 1.000
_diffrn_reflns_theta_full 25.242
_diffrn_reflns_theta_max 26.086
_diffrn_reflns_theta_min 2.702
_diffrn_source 'sealed tube'
_exptl_absorpt_coefficient_mu 8.692
_exptl_absorpt_correction_T_max 0.7453
_exptl_absorpt_correction_T_min 0.5809
_exptl_absorpt_correction_type multi-scan
_exptl_absorpt_process_details 'SADABS (Bruker, 2016) [1]'
_exptl_crystal_colour Colorless
_exptl_crystal_density_diffrn 2.214
_exptl_crystal_description Block
_exptl_crystal_F_000 576
_exptl_crystal_size_max 0.14
_exptl_crystal_size_mid 0.10
_exptl_crystal_size_min 0.07
_refine_diff_density_max 0.256
_refine_diff_density_min -0.393
_refine_diff_density_rms 0.060
_refine_ls_extinction_coef 0.00102(8)
_refine_ls_extinction_expression Fc^*^=kFc[1+0.001xFc^2^\l^3^/sin(2\q)]^-1/4^
_refine_ls_extinction_method 'SHELXL-2014/7 (Sheldrick 2014'
_refine_ls_goodness_of_fit_ref 1.069
_refine_ls_hydrogen_treatment mixed
_refine_ls_matrix_type full
_refine_ls_number_parameters 121
_refine_ls_number_reflns 1802
_refine_ls_number_restraints 0
_refine_ls_restrained_S_all 1.069
_refine_ls_R_factor_all 0.0206
_refine_ls_R_factor_gt 0.0115
_refine_ls_shift/su_max 0.000
_refine_ls_shift/su_mean 0.000
_refine_ls_structure_factor_coef Fsqd
_refine_ls_weighting_details 'w=1/[\s^2^(Fo^2^)+(0.0019P)^2^+0.5475P] where P=(Fo^2^+2Fc^2^)/3'
_refine_ls_weighting_scheme calc
_refine_ls_wR_factor_gt 0.0212
_refine_ls_wR_factor_ref 0.0235
_reflns_Friedel_coverage 0.000
_reflns_Friedel_fraction_full .
_reflns_Friedel_fraction_max .
_reflns_number_gt 1402
_reflns_number_total 1802
_reflns_threshold_expression 'I > 2\s(I)'
_cod_data_source_file suppl_ncrs-2019-0421_suppl.cif
_cod_data_source_block Pd(cyclam)Pt(CN)4
_cod_depositor_comments
;
The following automatic conversions were performed:

data item '_exptl_absorpt_correction_type' value 'Multi-scan' was
changed to 'multi-scan' in accordance with the built-in table derived
from the CIF Core dictionary named 'cif_core.dic' version 2.4.5 last
updated on 2014-11-21.

Automatic conversion script
Id: cif_fix_values 8738 2021-04-28 16:35:53Z antanas 
;
_cod_original_sg_symbol_H-M 'P 21/c'
_cod_database_code 8106013
_shelx_shelxl_version_number 2014/7
_shelx_space_group_comment
;
The symmetry employed for this shelxl refinement is uniquely defined
by the following loop, which should always be used as a source of
symmetry information in preference to the above space-group names.
They are only intended as comments.
;
_shelx_estimated_absorpt_t_min 0.376
_shelx_estimated_absorpt_t_max 0.581

loop_
_space_group_symop_operation_xyz
'x, y, z'
'-x, y+1/2, -z+1/2'
'-x, -y, -z'
'x, -y-1/2, z-1/2'

loop_
_atom_site_label
_atom_site_type_symbol
_atom_site_fract_x
_atom_site_fract_y
_atom_site_fract_z
_atom_site_U_iso_or_equiv
_atom_site_adp_type
_atom_site_occupancy
_atom_site_site_symmetry_order
_atom_site_calc_flag
_atom_site_refinement_flags_posn
_atom_site_refinement_flags_adp
_atom_site_refinement_flags_occupancy
_atom_site_disorder_assembly
_atom_site_disorder_group
Pd1 Pd 0.5000 0.5000 0.5000 0.01966(5) Uani 1 2 d S . P . .
N1 N 0.6713(3) 0.3347(2) 0.61287(16) 0.0255(4) Uani 1 1 d . . . . .
H1 H 0.613(3) 0.286(3) 0.635(2) 0.033(7) Uiso 1 1 d . . . . .
N2 N 0.4614(3) 0.3363(2) 0.38349(16) 0.0274(4) Uani 1 1 d . . . . .
H2 H 0.521(3) 0.369(3) 0.3619(19) 0.027(7) Uiso 1 1 d . . . . .
C1 C 0.7069(3) 0.2148(3) 0.5517(2) 0.0332(6) Uani 1 1 d . . . . .
H1A H 0.7535 0.1158 0.5952 0.040 Uiso 1 1 calc R U . . .
H1B H 0.7952 0.2567 0.5390 0.040 Uiso 1 1 calc R U . . .
C2 C 0.5351(3) 0.1811(3) 0.4418(2) 0.0334(6) Uani 1 1 d . . . . .
H2A H 0.5565 0.1099 0.3965 0.040 Uiso 1 1 calc R U . . .
H2B H 0.4511 0.1286 0.4543 0.040 Uiso 1 1 calc R U . . .
C3 C 0.2788(3) 0.3213(3) 0.28359(19) 0.0364(6) Uani 1 1 d . . . . .
H3A H 0.2023 0.2769 0.3053 0.044 Uiso 1 1 calc R U . . .
H3B H 0.2785 0.2460 0.2314 0.044 Uiso 1 1 calc R U . . .
C4 C 0.2036(3) 0.4807(3) 0.22556(19) 0.0370(6) Uani 1 1 d . . . . .
H4A H 0.0935 0.4604 0.1530 0.044 Uiso 1 1 calc R U . . .
H4B H 0.2879 0.5300 0.2120 0.044 Uiso 1 1 calc R U . . .
C5 C 0.1646(3) 0.5991(3) 0.2888(2) 0.0339(6) Uani 1 1 d . . . . .
H5A H 0.0927 0.6872 0.2391 0.041 Uiso 1 1 calc R U . . .
H5B H 0.0955 0.5455 0.3131 0.041 Uiso 1 1 calc R U . . .
Pt1 Pt 0.0000 0.0000 0.0000 0.02245(5) Uani 1 2 d S . P . .
N3 N 0.3336(3) -0.1092(2) 0.22936(17) 0.0350(5) Uani 1 1 d . . . . .
N4 N 0.2139(3) 0.2958(3) -0.00079(19) 0.0480(6) Uani 1 1 d . . . . .
C6 C 0.2092(3) -0.0686(3) 0.14660(19) 0.0259(5) Uani 1 1 d . . . . .
C7 C 0.1366(3) 0.1879(3) 0.00002(19) 0.0301(5) Uani 1 1 d . . . . .

loop_
_atom_site_aniso_label
_atom_site_aniso_U_11
_atom_site_aniso_U_22
_atom_site_aniso_U_33
_atom_site_aniso_U_23
_atom_site_aniso_U_13
_atom_site_aniso_U_12
Pd1 0.02102(11) 0.01784(10) 0.01998(10) 0.00195(12) 0.01134(9) -0.00003(12)
N1 0.0251(11) 0.0258(10) 0.0269(11) 0.0047(8) 0.0152(9) 0.0007(8)
N2 0.0334(12) 0.0247(10) 0.0285(11) 0.0000(9) 0.0199(10) -0.0025(9)
C1 0.0376(15) 0.0262(13) 0.0411(15) 0.0067(11) 0.0252(13) 0.0066(11)
C2 0.0429(15) 0.0229(12) 0.0379(14) -0.0007(11) 0.0246(13) 0.0021(11)
C3 0.0389(15) 0.0351(14) 0.0256(13) -0.0065(11) 0.0121(12) -0.0064(12)
C4 0.0352(13) 0.0432(16) 0.0222(11) -0.0003(12) 0.0096(10) -0.0040(12)
C5 0.0255(13) 0.0384(14) 0.0300(13) 0.0081(11) 0.0107(12) 0.0013(11)
Pt1 0.02389(7) 0.02476(7) 0.01974(7) -0.00022(7) 0.01278(5) 0.00137(7)
N3 0.0347(12) 0.0370(12) 0.0307(12) 0.0057(10) 0.0165(11) 0.0009(10)
N4 0.0543(16) 0.0489(15) 0.0439(15) -0.0026(11) 0.0292(13) -0.0151(12)
C6 0.0280(13) 0.0277(11) 0.0240(13) 0.0002(10) 0.0157(12) -0.0006(10)
C7 0.0333(14) 0.0340(13) 0.0237(12) -0.0001(11) 0.0162(12) 0.0003(11)

loop_
_atom_type_symbol
_atom_type_description
_atom_type_scat_dispersion_real
_atom_type_scat_dispersion_imag
_atom_type_scat_source
C C 0.0033 0.0016 'International Tables Vol C Tables 4.2.6.8 and 6.1.1.4'
H H 0.0000 0.0000 'International Tables Vol C Tables 4.2.6.8 and 6.1.1.4'
N N 0.0061 0.0033 'International Tables Vol C Tables 4.2.6.8 and 6.1.1.4'
Pd Pd -0.9988 1.0072 'International Tables Vol C Tables 4.2.6.8 and 6.1.1.4'
Pt Pt -1.7033 8.3905 'International Tables Vol C Tables 4.2.6.8 and 6.1.1.4'

loop_
_geom_angle_atom_site_label_1
_geom_angle_atom_site_label_2
_geom_angle_atom_site_label_3
_geom_angle
_geom_angle_site_symmetry_1
_geom_angle_site_symmetry_3
N1 Pd1 N1 180.0 3_666 .
N1 Pd1 N2 95.00(8) 3_666 .
N1 Pd1 N2 85.00(8) . .
N1 Pd1 N2 85.00(8) 3_666 3_666
N1 Pd1 N2 95.00(8) . 3_666
N2 Pd1 N2 180.0 . 3_666
C5 N1 C1 112.75(18) 3_666 .
C5 N1 Pd1 115.38(15) 3_666 .
C1 N1 Pd1 107.46(14) . .
C5 N1 H1 108.4(16) 3_666 .
C1 N1 H1 107.0(16) . .
Pd1 N1 H1 105.3(17) . .
C3 N2 C2 112.75(19) . .
C3 N2 Pd1 116.59(15) . .
C2 N2 Pd1 107.33(14) . .
C3 N2 H2 106.3(17) . .
C2 N2 H2 108.7(17) . .
Pd1 N2 H2 104.6(17) . .
N1 C1 C2 108.21(19) . .
N1 C1 H1A 110.1 . .
C2 C1 H1A 110.1 . .
N1 C1 H1B 110.1 . .
C2 C1 H1B 110.1 . .
H1A C1 H1B 108.4 . .
N2 C2 C1 108.10(19) . .
N2 C2 H2A 110.1 . .
C1 C2 H2A 110.1 . .
N2 C2 H2B 110.1 . .
C1 C2 H2B 110.1 . .
H2A C2 H2B 108.4 . .
N2 C3 C4 112.4(2) . .
N2 C3 H3A 109.1 . .
C4 C3 H3A 109.1 . .
N2 C3 H3B 109.1 . .
C4 C3 H3B 109.1 . .
H3A C3 H3B 107.9 . .
C3 C4 C5 114.9(2) . .
C3 C4 H4A 108.5 . .
C5 C4 H4A 108.5 . .
C3 C4 H4B 108.5 . .
C5 C4 H4B 108.5 . .
H4A C4 H4B 107.5 . .
N1 C5 C4 112.00(19) 3_666 .
N1 C5 H5A 109.2 3_666 .
C4 C5 H5A 109.2 . .
N1 C5 H5B 109.2 3_666 .
C4 C5 H5B 109.2 . .
H5A C5 H5B 107.9 . .
C6 Pt1 C6 180.0 . 3
C6 Pt1 C7 89.94(9) . 3
C6 Pt1 C7 90.06(9) 3 3
C6 Pt1 C7 90.06(9) . .
C6 Pt1 C7 89.94(9) 3 .
C7 Pt1 C7 180.00(16) 3 .
N3 C6 Pt1 177.3(2) . .
N4 C7 Pt1 179.5(3) . .

loop_
_geom_bond_atom_site_label_1
_geom_bond_atom_site_label_2
_geom_bond_distance
_geom_bond_site_symmetry_2
Pd1 N1 2.0381(19) 3_666
Pd1 N1 2.0381(18) .
Pd1 N2 2.0408(19) .
Pd1 N2 2.0408(19) 3_666
N1 C5 1.478(3) 3_666
N1 C1 1.485(3) .
N1 H1 0.86(2) .
N2 C3 1.478(3) .
N2 C2 1.485(3) .
N2 H2 0.81(2) .
C1 C2 1.508(3) .
C1 H1A 0.9800 .
C1 H1B 0.9800 .
C2 H2A 0.9800 .
C2 H2B 0.9800 .
C3 C4 1.516(3) .
C3 H3A 0.9800 .
C3 H3B 0.9800 .
C4 C5 1.516(3) .
C4 H4A 0.9800 .
C4 H4B 0.9800 .
C5 N1 1.478(3) 3_666
C5 H5A 0.9800 .
C5 H5B 0.9800 .
Pt1 C6 1.986(2) .
Pt1 C6 1.986(2) 3
Pt1 C7 1.998(2) 3
Pt1 C7 1.998(2) .
N3 C6 1.148(3) .
N4 C7 1.145(3) .

loop_
_geom_torsion_atom_site_label_1
_geom_torsion_atom_site_label_2
_geom_torsion_atom_site_label_3
_geom_torsion_atom_site_label_4
_geom_torsion
_geom_torsion_site_symmetry_1
_geom_torsion_site_symmetry_2
_geom_torsion_site_symmetry_3
_geom_torsion_site_symmetry_4
C5 N1 C1 C2 -168.52(19) 3_666 . . .
Pd1 N1 C1 C2 -40.3(2) . . . .
C3 N2 C2 C1 -170.4(2) . . . .
Pd1 N2 C2 C1 -40.7(2) . . . .
N1 C1 C2 N2 54.5(2) . . . .
C2 N2 C3 C4 179.16(19) . . . .
Pd1 N2 C3 C4 54.3(2) . . . .
N2 C3 C4 C5 -69.4(3) . . . .
C3 C4 C5 N1 71.6(3) . . . 3_666
